data_7717725
loop_
_publ_author_name
'Arojojoye, Adedamola S.'
'Holmes, Justin'
'Obisesan, Oluwatosin A.'
'Parkin, Sean'
'Awuah, Samuel G.'

_publ_section_title
;
 Stoichiometry effect on the structure, coordination and anticancer
 activity of gold(I/III) bisphosphine complexes.
;
_journal_name_full 'Dalton transactions (Cambridge, England : 2003)'
_journal_paper_doi 10.1039/d4dt01663g
_journal_year 2024
_chemical_formula_moiety 'C60 H48 Au Cl P4, 2(Au Cl4), C4 H10 O, C H2 Cl2'
_chemical_formula_sum 'C65 H60 Au3 Cl11 O P4'
_chemical_formula_weight 1961.86
_space_group_crystal_system triclinic
_space_group_IT_number 2
_space_group_name_Hall '-P 1'
_space_group_name_H-M_alt 'P -1'
_atom_sites_solution_hydrogens difmap
_atom_sites_solution_primary direct
_atom_sites_solution_secondary difmap
_audit_creation_method SHELXL-2018/3
_audit_update_record
;
2024-04-03 deposited with the CCDC.	2024-12-05 downloaded from the CCDC.
;
_cell_angle_alpha 74.169(1)
_cell_angle_beta 84.618(1)
_cell_angle_gamma 65.137(1)
_cell_formula_units_Z 2
_cell_length_a 14.8238(5)
_cell_length_b 14.9728(5)
_cell_length_c 17.2596(5)
_cell_measurement_reflns_used 9888
_cell_measurement_temperature 90.0(2)
_cell_measurement_theta_max 27.47
_cell_measurement_theta_min 2.21
_cell_volume 3342.98(19)
_computing_cell_refinement '<i>APEX3</i> (Bruker-AXS, 2016)'
_computing_data_collection '<i>APEX3</i> (Bruker-AXS, 2016)'
_computing_data_reduction '<i>APEX3</i> (Bruker-AXS, 2016)'
_computing_molecular_graphics '<i>XP in SHELXTL</i> (Sheldrick, 2008)'
_computing_publication_material '<i>SHELX</i> (Sheldrick, 2008) and <i>CIFFIX</i> (Parkin, 2013)'
_computing_structure_refinement '<i>SHELXL-2018/3</i> (Sheldrick, 2015b)'
_computing_structure_solution '<i>SHELXT</i> (Sheldrick, 2015a)'
_diffrn_ambient_temperature 90.0(2)
_diffrn_detector_area_resol_mean 7.41
_diffrn_measured_fraction_theta_full 0.968
_diffrn_measured_fraction_theta_max 0.954
_diffrn_measurement_device_type 'Bruker D8 Venture dual source'
_diffrn_measurement_method '\f and \w scans'
_diffrn_radiation_type MoK\a
_diffrn_radiation_wavelength 0.71073
_diffrn_reflns_av_unetI/netI 1.0417
_diffrn_reflns_Laue_measured_fraction_full 0.968
_diffrn_reflns_Laue_measured_fraction_max 0.954
_diffrn_reflns_limit_h_max 19
_diffrn_reflns_limit_h_min -19
_diffrn_reflns_limit_k_max 19
_diffrn_reflns_limit_k_min -19
_diffrn_reflns_limit_l_max 22
_diffrn_reflns_limit_l_min -22
_diffrn_reflns_number 69197
_diffrn_reflns_point_group_measured_fraction_full 0.968
_diffrn_reflns_point_group_measured_fraction_max 0.954
_diffrn_reflns_theta_full 25.242
_diffrn_reflns_theta_max 27.501
_diffrn_reflns_theta_min 1.926
_diffrn_source microsource
_exptl_absorpt_coefficient_mu 7.144
_exptl_absorpt_correction_T_max 0.746
_exptl_absorpt_correction_T_min 0.602
_exptl_absorpt_correction_type multi-scan
_exptl_absorpt_process_details '<i>TWINABS</i> (Sheldrick, 2008b)'
_exptl_crystal_colour yellow
_exptl_crystal_density_diffrn 1.949
_exptl_crystal_description 'twinned shard'
_exptl_crystal_F_000 1884
_exptl_crystal_size_max 0.120
_exptl_crystal_size_mid 0.100
_exptl_crystal_size_min 0.080
_refine_diff_density_max 1.748
_refine_diff_density_min -1.872
_refine_diff_density_rms 0.235
_refine_ls_extinction_coef 0.00045(7)
_refine_ls_extinction_expression Fc^*^=kFc[1+0.001xFc^2^\l^3^/sin(2\q)]^-1/4^
_refine_ls_extinction_method 'SHELXL-2018/3 (Sheldrick 2018)'
_refine_ls_goodness_of_fit_ref 1.027
_refine_ls_hydrogen_treatment constr
_refine_ls_matrix_type full
_refine_ls_number_parameters 807
_refine_ls_number_reflns 69197
_refine_ls_number_restraints 211
_refine_ls_restrained_S_all 1.028
_refine_ls_R_factor_all 0.0741
_refine_ls_R_factor_gt 0.0448
_refine_ls_shift/su_max 0.002
_refine_ls_shift/su_mean 0.000
_refine_ls_structure_factor_coef Fsqd
_refine_ls_weighting_details 'w=1/[\s^2^(Fo^2^)+(0.0392P)^2^+1.0675P] where P=(Fo^2^+2Fc^2^)/3'
_refine_ls_weighting_scheme calc
_refine_ls_wR_factor_gt 0.1033
_refine_ls_wR_factor_ref 0.1132
_reflns_Friedel_coverage 0.000
_reflns_number_gt 53899
_reflns_number_total 69197
_reflns_threshold_expression 'I > 2\s(I)'
_cod_data_source_file d4dt01663g2.cif
_cod_data_source_block m20130
_cod_database_code 7717725
_shelx_shelxl_version_number 2018/3
_shelx_space_group_comment
; 
The symmetry employed for this shelxl refinement is uniquely defined 
by the following loop, which should always be used as a source of 
symmetry information in preference to the above space-group names. 
They are only intended as comments. 
;
_shelx_estimated_absorpt_t_min 0.481
_shelx_estimated_absorpt_t_max 0.599
_exptl_absorpt_special_details
; 
In addition to absorption, multi-scan techniques also correct other slowly 
varying changes in scale factor over reciprocal space, such as those caused 
by X-ray beam inhomogeneity, goniometer imperfection, crystal decomposition, 
crystal longer than the X-ray beam cross section, absorption by the crystal 
mount etc.  These account, by and large, for much of the difference between 
estimated values of Tmin and Tmax and the _exptl_absorpt_correction_ values. 
;

loop_
_space_group_symop_operation_xyz
'x, y, z'
'-x, -y, -z'

loop_
_atom_site_label
_atom_site_type_symbol
_atom_site_fract_x
_atom_site_fract_y
_atom_site_fract_z
_atom_site_U_iso_or_equiv
_atom_site_adp_type
_atom_site_occupancy
_atom_site_site_symmetry_order
_atom_site_calc_flag
_atom_site_refinement_flags_posn
_atom_site_refinement_flags_adp
_atom_site_refinement_flags_occupancy
_atom_site_disorder_assembly
_atom_site_disorder_group
Au1 Au 0.67290(2) 0.20213(2) 0.71077(2) 0.01024(8) Uani 1 1 d . . . . .
Cl1 Cl 0.60120(15) 0.40779(15) 0.67401(12) 0.0189(4) Uani 1 1 d . . . . .
P1 P 0.76036(15) 0.17256(16) 0.82994(12) 0.0129(4) Uani 1 1 d . . . . .
P2 P 0.54802(15) 0.18952(16) 0.80755(12) 0.0129(4) Uani 1 1 d . . . . .
P3 P 0.59202(15) 0.21733(16) 0.59210(12) 0.0122(4) Uani 1 1 d . . . . .
P4 P 0.80996(15) 0.18202(15) 0.62052(12) 0.0117(4) Uani 1 1 d . . . . .
C1 C 0.6649(6) 0.2232(6) 0.8995(5) 0.0160(17) Uani 1 1 d . . . . .
C2 C 0.6879(7) 0.2430(6) 0.9691(5) 0.0199(19) Uani 1 1 d . . . . .
H2 H 0.754257 0.230321 0.980742 0.024 Uiso 1 1 calc R U . . .
C3 C 0.6119(7) 0.2813(7) 1.0198(5) 0.023(2) Uani 1 1 d . . . . .
H3 H 0.626637 0.293421 1.067271 0.028 Uiso 1 1 calc R U . . .
C4 C 0.5155(7) 0.3020(7) 1.0028(5) 0.024(2) Uani 1 1 d . . . . .
H4 H 0.464141 0.331344 1.037208 0.029 Uiso 1 1 calc R U . . .
C5 C 0.4917(7) 0.2805(7) 0.9356(5) 0.022(2) Uani 1 1 d . . . . .
H5 H 0.424958 0.293683 0.924798 0.026 Uiso 1 1 calc R U . . .
C6 C 0.5675(6) 0.2394(6) 0.8844(5) 0.0180(18) Uani 1 1 d . . . . .
C7 C 0.8399(6) 0.2368(6) 0.8246(4) 0.0156(18) Uani 1 1 d . . . . .
C8 C 0.7973(7) 0.3391(7) 0.8254(5) 0.0218(19) Uani 1 1 d . . . . .
H8 H 0.727053 0.374888 0.825511 0.026 Uiso 1 1 calc R U . . .
C9 C 0.8582(7) 0.3885(7) 0.8261(5) 0.025(2) Uani 1 1 d . . . . .
H9 H 0.829734 0.457775 0.827845 0.030 Uiso 1 1 calc R U . . .
C10 C 0.9604(7) 0.3367(7) 0.8242(5) 0.027(2) Uani 1 1 d . . . . .
H10 H 1.001804 0.370641 0.825064 0.033 Uiso 1 1 calc R U . . .
C11 C 1.0025(7) 0.2368(7) 0.8211(5) 0.024(2) Uani 1 1 d . . . . .
H11 H 1.072703 0.202402 0.818689 0.028 Uiso 1 1 calc R U . . .
C12 C 0.9428(6) 0.1854(7) 0.8216(4) 0.0177(18) Uani 1 1 d . . . . .
H12 H 0.971888 0.116091 0.819845 0.021 Uiso 1 1 calc R U . . .
C13 C 0.8303(6) 0.0380(6) 0.8733(5) 0.0172(18) Uani 1 1 d . . . . .
C14 C 0.8862(6) 0.0061(7) 0.9449(5) 0.023(2) Uani 1 1 d . . . . .
H14 H 0.888590 0.054492 0.969705 0.028 Uiso 1 1 calc R U . . .
C15 C 0.9380(7) -0.0980(7) 0.9785(5) 0.030(2) Uani 1 1 d . . . . .
H15 H 0.976505 -0.120455 1.026556 0.035 Uiso 1 1 calc R U . . .
C16 C 0.9345(7) -0.1688(7) 0.9438(5) 0.027(2) Uani 1 1 d . . . . .
H16 H 0.970728 -0.239488 0.967458 0.032 Uiso 1 1 calc R U . . .
C17 C 0.8783(6) -0.1368(6) 0.8744(5) 0.0211(19) Uani 1 1 d . . . . .
H17 H 0.875345 -0.185569 0.850319 0.025 Uiso 1 1 calc R U . . .
C18 C 0.8262(6) -0.0339(6) 0.8396(5) 0.0181(18) Uani 1 1 d . . . . .
H18 H 0.787121 -0.012483 0.791943 0.022 Uiso 1 1 calc R U . . .
C19 C 0.5724(6) 0.0582(6) 0.8563(5) 0.0144(17) Uani 1 1 d . . . . .
C20 C 0.6150(6) 0.0112(7) 0.9338(5) 0.0205(19) Uani 1 1 d . . . . .
H20 H 0.626363 0.049988 0.964046 0.025 Uiso 1 1 calc R U . . .
C21 C 0.6405(7) -0.0913(7) 0.9661(5) 0.025(2) Uani 1 1 d . . . . .
H21 H 0.669439 -0.123252 1.018792 0.030 Uiso 1 1 calc R U . . .
C22 C 0.6242(6) -0.1477(7) 0.9225(5) 0.024(2) Uani 1 1 d . . . . .
H22 H 0.644721 -0.218988 0.944457 0.029 Uiso 1 1 calc R U . . .
C23 C 0.5780(6) -0.1018(7) 0.8468(5) 0.023(2) Uani 1 1 d . . . . .
H23 H 0.563537 -0.140199 0.817980 0.028 Uiso 1 1 calc R U . . .
C24 C 0.5535(6) 0.0006(6) 0.8143(5) 0.0153(17) Uani 1 1 d . . . . .
H24 H 0.523106 0.032459 0.762167 0.018 Uiso 1 1 calc R U . . .
C25 C 0.4188(6) 0.2569(6) 0.7800(5) 0.0148(17) Uani 1 1 d . . . . .
C26 C 0.3539(6) 0.2085(6) 0.8014(5) 0.0190(18) Uani 1 1 d . . . . .
H26 H 0.379499 0.137319 0.826001 0.023 Uiso 1 1 calc R U . . .
C27 C 0.2523(6) 0.2639(7) 0.7867(6) 0.026(2) Uani 1 1 d . . . . .
H27 H 0.208229 0.231062 0.800846 0.032 Uiso 1 1 calc R U . . .
C28 C 0.2158(6) 0.3679(7) 0.7510(5) 0.024(2) Uani 1 1 d . . . . .
H28 H 0.146325 0.406456 0.741180 0.029 Uiso 1 1 calc R U . . .
C29 C 0.2797(6) 0.4157(7) 0.7298(5) 0.024(2) Uani 1 1 d . . . . .
H29 H 0.253583 0.486880 0.705192 0.029 Uiso 1 1 calc R U . . .
C30 C 0.3806(6) 0.3619(7) 0.7436(5) 0.0211(19) Uani 1 1 d . . . . .
H30 H 0.423933 0.395543 0.728693 0.025 Uiso 1 1 calc R U . . .
C31 C 0.6535(6) 0.2713(6) 0.5087(4) 0.0123(16) Uani 1 1 d . . . . .
C32 C 0.6115(6) 0.3187(6) 0.4318(5) 0.0180(19) Uani 1 1 d . . . . .
H32 H 0.543736 0.334007 0.422663 0.022 Uiso 1 1 calc R U . . .
C33 C 0.6682(7) 0.3438(6) 0.3683(5) 0.022(2) Uani 1 1 d . . . . .
H33 H 0.639121 0.376032 0.315712 0.026 Uiso 1 1 calc R U . . .
C34 C 0.7665(6) 0.3223(6) 0.3807(5) 0.0167(18) Uani 1 1 d . . . . .
H34 H 0.805236 0.338149 0.336440 0.020 Uiso 1 1 calc R U . . .
C35 C 0.8094(6) 0.2774(6) 0.4581(5) 0.0176(18) Uani 1 1 d . . . . .
H35 H 0.876610 0.264309 0.467045 0.021 Uiso 1 1 calc R U . . .
C36 C 0.7526(6) 0.2520(6) 0.5218(4) 0.0133(17) Uani 1 1 d . . . . .
C37 C 0.6157(6) 0.0937(6) 0.5799(5) 0.0150(17) Uani 1 1 d . . . . .
C38 C 0.6562(6) 0.0073(6) 0.6418(5) 0.0168(18) Uani 1 1 d . . . . .
H38 H 0.671757 0.012748 0.691938 0.020 Uiso 1 1 calc R U . . .
C39 C 0.6746(6) -0.0877(7) 0.6321(5) 0.024(2) Uani 1 1 d . . . . .
H39 H 0.701762 -0.146776 0.675565 0.029 Uiso 1 1 calc R U . . .
C40 C 0.6532(8) -0.0957(8) 0.5585(6) 0.034(2) Uani 1 1 d . . . . .
H40 H 0.664897 -0.160466 0.551461 0.040 Uiso 1 1 calc R U . . .
C41 C 0.6144(7) -0.0086(8) 0.4946(6) 0.034(2) Uani 1 1 d . . . . .
H41 H 0.602187 -0.014540 0.443613 0.040 Uiso 1 1 calc R U . . .
C42 C 0.5938(7) 0.0863(7) 0.5055(5) 0.024(2) Uani 1 1 d . . . . .
H42 H 0.564934 0.145897 0.462704 0.029 Uiso 1 1 calc R U . . .
C43 C 0.4618(6) 0.2940(6) 0.5745(4) 0.0151(17) Uani 1 1 d . . . . .
C44 C 0.3957(6) 0.2471(6) 0.5857(5) 0.0190(19) Uani 1 1 d . . . . .
H44 H 0.419277 0.175253 0.606050 0.023 Uiso 1 1 calc R U . . .
C45 C 0.2961(6) 0.3059(7) 0.5670(5) 0.022(2) Uani 1 1 d . . . . .
H45 H 0.250975 0.274344 0.575305 0.027 Uiso 1 1 calc R U . . .
C46 C 0.2608(6) 0.4114(7) 0.5359(5) 0.022(2) Uani 1 1 d . . . . .
H46 H 0.192442 0.450852 0.521446 0.026 Uiso 1 1 calc R U . . .
C47 C 0.3252(6) 0.4580(7) 0.5262(5) 0.022(2) Uani 1 1 d . . . . .
H47 H 0.300854 0.529908 0.506106 0.027 Uiso 1 1 calc R U . . .
C48 C 0.4260(6) 0.4000(6) 0.5458(5) 0.0180(18) Uani 1 1 d . . . . .
H48 H 0.470292 0.432369 0.539711 0.022 Uiso 1 1 calc R U . . .
C49 C 0.8990(6) 0.2318(6) 0.6289(4) 0.0117(16) Uani 1 1 d . . . . .
C50 C 0.8637(6) 0.3344(6) 0.6289(4) 0.0142(17) Uani 1 1 d . . . . .
H50 H 0.794555 0.373722 0.632530 0.017 Uiso 1 1 calc R U . . .
C51 C 0.9311(6) 0.3782(7) 0.6237(5) 0.0206(19) Uani 1 1 d . . . . .
H51 H 0.907802 0.447959 0.623226 0.025 Uiso 1 1 calc R U . . .
C52 C 1.0322(6) 0.3202(7) 0.6190(5) 0.020(2) Uani 1 1 d . . . . .
H52 H 1.077883 0.350546 0.615062 0.024 Uiso 1 1 calc R U . . .
C53 C 1.0667(6) 0.2188(6) 0.6202(5) 0.0182(18) Uani 1 1 d . . . . .
H53 H 1.136164 0.179812 0.617692 0.022 Uiso 1 1 calc R U . . .
C54 C 1.0018(6) 0.1726(6) 0.6249(5) 0.0172(18) Uani 1 1 d . . . . .
H54 H 1.026028 0.102720 0.625454 0.021 Uiso 1 1 calc R U . . .
C55 C 0.8762(6) 0.0515(6) 0.6159(4) 0.0139(17) Uani 1 1 d . . . . .
C56 C 0.9411(6) -0.0198(6) 0.6787(5) 0.0186(19) Uani 1 1 d . . . . .
H56 H 0.955159 0.001867 0.721177 0.022 Uiso 1 1 calc R U . . .
C57 C 0.9854(6) -0.1223(6) 0.6796(5) 0.021(2) Uani 1 1 d . . . . .
H57 H 1.030116 -0.170942 0.722142 0.026 Uiso 1 1 calc R U . . .
C58 C 0.9631(6) -0.1520(7) 0.6175(5) 0.024(2) Uani 1 1 d . . . . .
H58 H 0.990968 -0.222294 0.618722 0.028 Uiso 1 1 calc R U . . .
C59 C 0.9019(6) -0.0826(7) 0.5543(5) 0.023(2) Uani 1 1 d . . . . .
H59 H 0.889357 -0.104773 0.511539 0.027 Uiso 1 1 calc R U . . .
C60 C 0.8581(6) 0.0198(6) 0.5524(5) 0.0179(18) Uani 1 1 d . . . . .
H60 H 0.816073 0.068080 0.508204 0.021 Uiso 1 1 calc R U . . .
Au2 Au 1.23983(2) -0.03905(2) 0.77717(2) 0.01717(9) Uani 1 1 d . . . . .
Cl2 Cl 1.21639(17) -0.08455(18) 0.66753(13) 0.0282(5) Uani 1 1 d . . . . .
Cl3 Cl 1.26323(18) 0.00716(18) 0.88657(13) 0.0287(5) Uani 1 1 d . . . . .
Cl4 Cl 1.34588(19) 0.0257(2) 0.70726(14) 0.0376(6) Uani 1 1 d . . . . .
Cl5 Cl 1.13026(18) -0.09908(19) 0.84758(14) 0.0322(6) Uani 1 1 d . . . . .
Au3 Au 0.09806(3) 0.37388(2) 0.28905(2) 0.02167(10) Uani 1 1 d . . . . .
Cl6 Cl 0.22493(19) 0.36400(19) 0.36093(16) 0.0389(6) Uani 1 1 d . . . . .
Cl7 Cl -0.02804(19) 0.38679(19) 0.21517(15) 0.0374(6) Uani 1 1 d . . . . .
Cl8 Cl -0.00891(19) 0.41638(18) 0.39025(15) 0.0326(6) Uani 1 1 d . . . . .
Cl9 Cl 0.2061(2) 0.32832(19) 0.18941(15) 0.0347(6) Uani 1 1 d . . . . .
C1D C 0.5804(8) 0.6050(8) 0.7672(7) 0.046(3) Uani 1 1 d . . . . .
H1DA H 0.644960 0.605011 0.777482 0.055 Uiso 1 1 calc R U . . .
H1DB H 0.589355 0.570928 0.723513 0.055 Uiso 1 1 calc R U . . .
Cl1D Cl 0.4912(2) 0.7314(2) 0.7362(2) 0.0581(9) Uani 1 1 d . . . . .
Cl2D Cl 0.5444(2) 0.5357(2) 0.85573(19) 0.0619(9) Uani 1 1 d . . . . .
O1E O 0.2609(6) 0.4587(7) 0.9721(6) 0.057(3) Uani 0.900(8) 1 d D U P A 1
C1E C 0.2846(11) 0.5396(11) 0.9513(9) 0.063(4) Uani 0.900(8) 1 d D U P A 1
H1EA H 0.356943 0.514273 0.961372 0.076 Uiso 0.900(8) 1 calc R U P A 1
H1EB H 0.250085 0.583565 0.988043 0.076 Uiso 0.900(8) 1 calc R U P A 1
C2E C 0.2591(12) 0.6106(14) 0.8592(8) 0.071(4) Uani 0.900(8) 1 d D U P A 1
H2EA H 0.320741 0.597564 0.829013 0.106 Uiso 0.900(8) 1 calc R U P A 1
H2EB H 0.227569 0.682524 0.859768 0.106 Uiso 0.900(8) 1 calc R U P A 1
H2EC H 0.213796 0.594327 0.833527 0.106 Uiso 0.900(8) 1 calc R U P A 1
C3E C 0.1584(10) 0.4784(11) 0.9787(9) 0.058(4) Uani 0.900(8) 1 d D U P A 1
H3EA H 0.119563 0.539565 0.936112 0.070 Uiso 0.900(8) 1 calc R U P A 1
H3EB H 0.134585 0.491939 1.031641 0.070 Uiso 0.900(8) 1 calc R U P A 1
C4E C 0.1416(9) 0.3830(8) 0.9700(7) 0.040(3) Uani 0.900(8) 1 d D U P A 1
H4EA H 0.070181 0.400114 0.968791 0.061 Uiso 0.900(8) 1 calc R U P A 1
H4EB H 0.173511 0.324564 1.015870 0.061 Uiso 0.900(8) 1 calc R U P A 1
H4EC H 0.170883 0.365654 0.919873 0.061 Uiso 0.900(8) 1 calc R U P A 1
O1E' O 0.188(5) 0.605(6) 0.971(4) 0.063(7) Uani 0.100(8) 1 d D U P A 2
C1E' C 0.213(7) 0.639(6) 0.894(5) 0.063(9) Uani 0.100(8) 1 d D U P A 2
H1EC H 0.227675 0.698241 0.891058 0.075 Uiso 0.100(8) 1 calc R U P A 2
H1ED H 0.154737 0.662460 0.858014 0.075 Uiso 0.100(8) 1 calc R U P A 2
C2E' C 0.308(8) 0.555(9) 0.860(7) 0.053(14) Uani 0.100(8) 1 d D U P A 2
H2ED H 0.320614 0.585648 0.804832 0.079 Uiso 0.100(8) 1 calc R U P A 2
H2EE H 0.366856 0.532136 0.894363 0.079 Uiso 0.100(8) 1 calc R U P A 2
H2EF H 0.293772 0.496283 0.861252 0.079 Uiso 0.100(8) 1 calc R U P A 2
C3E' C 0.156(6) 0.525(5) 0.987(7) 0.058(8) Uani 0.100(8) 1 d D U P A 2
H3EC H 0.198292 0.468463 1.030269 0.070 Uiso 0.100(8) 1 calc R U P A 2
H3ED H 0.165454 0.500088 0.937781 0.070 Uiso 0.100(8) 1 calc R U P A 2
C4E' C 0.042(5) 0.556(7) 1.012(5) 0.033(13) Uani 0.100(8) 1 d D U P A 2
H4ED H 0.026735 0.496349 1.021399 0.049 Uiso 0.100(8) 1 calc R U P A 2
H4EE H 0.031972 0.578991 1.061129 0.049 Uiso 0.100(8) 1 calc R U P A 2
H4EF H -0.000944 0.610692 0.968421 0.049 Uiso 0.100(8) 1 calc R U P A 2

loop_
_atom_site_aniso_label
_atom_site_aniso_U_11
_atom_site_aniso_U_22
_atom_site_aniso_U_33
_atom_site_aniso_U_23
_atom_site_aniso_U_13
_atom_site_aniso_U_12
Au1 0.01042(16) 0.01191(15) 0.01037(14) -0.00392(12) 0.00080(11) -0.00595(13)
Cl1 0.0187(11) 0.0139(10) 0.0260(11) -0.0063(8) 0.0017(8) -0.0081(9)
P1 0.0132(11) 0.0174(11) 0.0117(10) -0.0059(8) 0.0013(8) -0.0085(9)
P2 0.0135(11) 0.0173(11) 0.0121(10) -0.0059(8) 0.0018(8) -0.0094(9)
P3 0.0121(11) 0.0153(11) 0.0111(9) -0.0036(8) 0.0000(8) -0.0072(9)
P4 0.0115(10) 0.013(1) 0.0118(9) -0.0043(8) 0.0010(8) -0.0058(9)
C1 0.019(4) 0.014(4) 0.021(4) -0.008(3) 0.004(3) -0.011(4)
C2 0.023(5) 0.024(5) 0.021(4) -0.006(4) 0.001(4) -0.018(4)
C3 0.031(5) 0.032(5) 0.017(4) -0.015(4) 0.004(4) -0.019(5)
C4 0.026(5) 0.036(5) 0.024(5) -0.017(4) 0.014(4) -0.022(4)
C5 0.024(5) 0.035(5) 0.019(4) -0.014(4) 0.007(4) -0.021(4)
C6 0.021(5) 0.019(4) 0.020(4) -0.010(4) 0.007(4) -0.013(4)
C7 0.019(4) 0.025(5) 0.008(4) -0.004(3) 0.000(3) -0.014(4)
C8 0.027(5) 0.023(5) 0.020(4) -0.009(4) 0.004(4) -0.013(4)
C9 0.035(6) 0.026(5) 0.025(5) -0.009(4) 0.002(4) -0.020(5)
C10 0.034(6) 0.041(6) 0.016(4) -0.001(4) -0.003(4) -0.028(5)
C11 0.018(5) 0.032(5) 0.022(5) 0.002(4) -0.004(4) -0.016(4)
C12 0.019(4) 0.022(5) 0.013(4) 0.002(3) -0.003(3) -0.013(4)
C13 0.010(4) 0.022(5) 0.019(4) -0.001(4) 0.000(3) -0.009(4)
C14 0.026(5) 0.029(5) 0.019(4) -0.004(4) -0.001(4) -0.017(4)
C15 0.033(6) 0.035(6) 0.018(5) 0.007(4) -0.011(4) -0.019(5)
C16 0.026(5) 0.018(5) 0.032(5) 0.004(4) 0.001(4) -0.011(4)
C17 0.016(5) 0.018(5) 0.028(5) -0.003(4) -0.002(4) -0.007(4)
C18 0.019(5) 0.024(5) 0.017(4) -0.007(4) 0.004(3) -0.014(4)
C19 0.010(4) 0.016(4) 0.015(4) -0.002(3) 0.002(3) -0.006(3)
C20 0.021(5) 0.026(5) 0.017(4) -0.005(4) 0.002(4) -0.013(4)
C21 0.028(5) 0.029(5) 0.015(4) -0.002(4) 0.001(4) -0.013(4)
C22 0.029(5) 0.016(5) 0.021(4) -0.001(4) 0.006(4) -0.007(4)
C23 0.026(5) 0.023(5) 0.023(5) -0.010(4) 0.006(4) -0.012(4)
C24 0.015(4) 0.021(4) 0.011(4) -0.005(3) 0.003(3) -0.008(4)
C25 0.013(4) 0.016(4) 0.015(4) -0.007(3) 0.004(3) -0.004(3)
C26 0.020(5) 0.015(4) 0.020(4) -0.005(4) 0.005(4) -0.006(4)
C27 0.014(5) 0.028(5) 0.038(5) -0.006(4) 0.004(4) -0.011(4)
C28 0.014(5) 0.027(5) 0.028(5) -0.006(4) 0.004(4) -0.006(4)
C29 0.024(5) 0.020(5) 0.027(5) -0.007(4) 0.003(4) -0.008(4)
C30 0.025(5) 0.024(5) 0.019(4) -0.005(4) 0.009(4) -0.017(4)
C31 0.012(4) 0.013(4) 0.013(4) -0.002(3) 0.001(3) -0.008(3)
C32 0.020(5) 0.020(5) 0.014(4) -0.001(3) -0.005(3) -0.009(4)
C33 0.030(5) 0.019(5) 0.012(4) 0.002(3) -0.003(4) -0.009(4)
C34 0.018(4) 0.015(4) 0.015(4) -0.002(3) 0.005(3) -0.006(4)
C35 0.015(4) 0.019(4) 0.017(4) -0.004(3) 0.004(3) -0.006(4)
C36 0.020(4) 0.014(4) 0.010(4) -0.004(3) 0.002(3) -0.010(4)
C37 0.010(4) 0.020(4) 0.020(4) -0.008(3) 0.003(3) -0.009(4)
C38 0.024(5) 0.015(4) 0.018(4) -0.009(3) 0.004(3) -0.012(4)
C39 0.025(5) 0.017(5) 0.031(5) -0.005(4) 0.006(4) -0.012(4)
C40 0.051(7) 0.032(6) 0.032(5) -0.022(5) 0.014(5) -0.025(5)
C41 0.048(7) 0.038(6) 0.023(5) -0.018(4) 0.002(4) -0.020(5)
C42 0.034(6) 0.023(5) 0.018(4) -0.006(4) 0.000(4) -0.013(4)
C43 0.016(4) 0.019(4) 0.011(4) -0.004(3) -0.002(3) -0.007(4)
C44 0.020(5) 0.018(4) 0.017(4) -0.006(4) 0.003(3) -0.006(4)
C45 0.014(4) 0.030(5) 0.028(5) -0.009(4) 0.002(4) -0.014(4)
C46 0.011(4) 0.032(5) 0.018(4) -0.007(4) -0.004(3) -0.004(4)
C47 0.027(5) 0.018(5) 0.015(4) -0.001(4) 0.000(4) -0.005(4)
C48 0.018(4) 0.018(4) 0.020(4) -0.002(4) -0.002(3) -0.011(4)
C49 0.013(4) 0.013(4) 0.011(4) -0.004(3) 0.002(3) -0.008(3)
C50 0.015(4) 0.016(4) 0.015(4) -0.005(3) -0.002(3) -0.008(4)
C51 0.022(5) 0.021(5) 0.022(4) -0.006(4) 0.001(4) -0.011(4)
C52 0.018(5) 0.027(5) 0.024(5) -0.008(4) 0.003(4) -0.017(4)
C53 0.009(4) 0.022(5) 0.024(4) -0.011(4) 0.003(3) -0.004(4)
C54 0.020(5) 0.017(4) 0.018(4) -0.008(3) 0.007(3) -0.010(4)
C55 0.013(4) 0.015(4) 0.014(4) -0.005(3) 0.004(3) -0.005(3)
C56 0.020(5) 0.017(4) 0.022(4) -0.005(4) 0.005(4) -0.011(4)
C57 0.013(4) 0.014(4) 0.033(5) -0.003(4) 0.007(4) -0.005(4)
C58 0.019(5) 0.018(5) 0.035(5) -0.013(4) 0.016(4) -0.008(4)
C59 0.018(5) 0.027(5) 0.031(5) -0.019(4) 0.013(4) -0.012(4)
C60 0.019(5) 0.021(5) 0.019(4) -0.010(4) 0.005(3) -0.012(4)
Au2 0.01768(18) 0.01785(18) 0.01721(16) -0.00503(13) -0.00150(13) -0.00779(14)
Cl2 0.0262(12) 0.0364(13) 0.0298(12) -0.0192(10) 0.0006(10) -0.0138(11)
Cl3 0.0461(16) 0.0332(13) 0.0157(10) -0.0062(9) -0.0016(10) -0.0243(12)
Cl4 0.0468(16) 0.0654(18) 0.0229(12) -0.0129(12) 0.0079(11) -0.0446(15)
Cl5 0.0315(13) 0.0448(15) 0.0280(12) -0.0061(11) 0.0028(10) -0.0254(12)
Au3 0.0289(2) 0.01326(17) 0.02181(18) -0.00448(14) -0.00060(14) -0.00747(15)
Cl6 0.0363(15) 0.0315(14) 0.0466(15) -0.0192(12) -0.0116(12) -0.0036(12)
Cl7 0.0381(15) 0.0309(14) 0.0417(14) -0.0077(11) -0.0103(12) -0.0114(12)
Cl8 0.0425(15) 0.0249(12) 0.0373(13) -0.0156(10) 0.0150(11) -0.0185(11)
Cl9 0.0428(16) 0.0339(14) 0.0321(13) -0.0166(11) 0.0099(11) -0.0171(12)
C1D 0.035(6) 0.041(7) 0.074(8) -0.032(6) 0.004(6) -0.017(5)
Cl1D 0.0550(19) 0.0411(17) 0.075(2) -0.0293(16) -0.0153(16) -0.0045(15)
Cl2D 0.066(2) 0.055(2) 0.0550(19) -0.0298(16) 0.0177(16) -0.0104(17)
O1E 0.040(4) 0.050(5) 0.071(5) 0.008(4) -0.001(4) -0.024(4)
C1E 0.063(7) 0.058(6) 0.080(7) -0.020(5) 0.002(6) -0.033(5)
C2E 0.074(10) 0.138(12) 0.043(7) -0.029(8) 0.000(7) -0.083(9)
C3E 0.062(6) 0.052(6) 0.054(6) -0.009(6) 0.002(5) -0.021(5)
C4E 0.050(7) 0.032(6) 0.039(6) 0.014(5) -0.017(5) -0.027(6)
O1E' 0.060(9) 0.062(9) 0.068(9) -0.012(7) 0.001(8) -0.028(7)
C1E' 0.061(11) 0.066(11) 0.066(11) -0.019(8) 0.001(8) -0.030(8)
C2E' 0.057(19) 0.062(19) 0.058(18) -0.018(15) -0.001(15) -0.039(13)
C3E' 0.057(10) 0.056(10) 0.059(10) -0.011(8) 0.000(8) -0.023(7)
C4E' 0.051(15) 0.024(19) 0.024(19) -0.013(15) -0.004(15) -0.011(14)

loop_
_atom_type_symbol
_atom_type_description
_atom_type_scat_dispersion_real
_atom_type_scat_dispersion_imag
_atom_type_scat_source
C C 0.0033 0.0016 'International Tables Vol C Tables 4.2.6.8 and 6.1.1.4'
H H 0.0000 0.0000 'International Tables Vol C Tables 4.2.6.8 and 6.1.1.4'
Au Au -2.0133 8.8022 'International Tables Vol C Tables 4.2.6.8 and 6.1.1.4'
Cl Cl 0.1484 0.1585 'International Tables Vol C Tables 4.2.6.8 and 6.1.1.4'
P P 0.1023 0.0942 'International Tables Vol C Tables 4.2.6.8 and 6.1.1.4'
O O 0.0106 0.0060 'International Tables Vol C Tables 4.2.6.8 and 6.1.1.4'

loop_
_geom_angle_atom_site_label_1
_geom_angle_atom_site_label_2
_geom_angle_atom_site_label_3
_geom_angle
_geom_angle_site_symmetry_1
_geom_angle_site_symmetry_3
_geom_angle_publ_flag
P1 Au1 P3 175.34(7) . . ?
P1 Au1 P4 97.62(7) . . ?
P3 Au1 P4 81.08(7) . . ?
P1 Au1 P2 80.94(7) . . ?
P3 Au1 P2 99.55(7) . . ?
P4 Au1 P2 169.76(7) . . ?
P1 Au1 Cl1 95.79(7) . . ?
P3 Au1 Cl1 88.79(7) . . ?
P4 Au1 Cl1 94.89(6) . . ?
P2 Au1 Cl1 95.34(7) . . ?
C7 P1 C13 108.8(4) . . ?
C7 P1 C1 104.3(4) . . ?
C13 P1 C1 108.8(4) . . ?
C7 P1 Au1 117.8(3) . . ?
C13 P1 Au1 111.3(3) . . ?
C1 P1 Au1 105.2(3) . . ?
C6 P2 C25 106.2(4) . . ?
C6 P2 C19 105.2(4) . . ?
C25 P2 C19 108.4(4) . . ?
C6 P2 Au1 103.8(3) . . ?
C25 P2 Au1 120.7(3) . . ?
C19 P2 Au1 111.3(3) . . ?
C43 P3 C37 107.2(4) . . ?
C43 P3 C31 106.0(4) . . ?
C37 P3 C31 105.0(4) . . ?
C43 P3 Au1 120.8(3) . . ?
C37 P3 Au1 111.0(3) . . ?
C31 P3 Au1 105.6(3) . . ?
C49 P4 C55 108.7(4) . . ?
C49 P4 C36 104.2(4) . . ?
C55 P4 C36 105.7(4) . . ?
C49 P4 Au1 120.7(3) . . ?
C55 P4 Au1 111.5(3) . . ?
C36 P4 Au1 104.7(3) . . ?
C6 C1 C2 120.0(7) . . ?
C6 C1 P1 118.4(6) . . ?
C2 C1 P1 121.5(6) . . ?
C3 C2 C1 118.6(8) . . ?
C3 C2 H2 120.7 . . ?
C1 C2 H2 120.7 . . ?
C4 C3 C2 121.3(8) . . ?
C4 C3 H3 119.4 . . ?
C2 C3 H3 119.4 . . ?
C3 C4 C5 120.9(8) . . ?
C3 C4 H4 119.5 . . ?
C5 C4 H4 119.5 . . ?
C4 C5 C6 119.0(8) . . ?
C4 C5 H5 120.5 . . ?
C6 C5 H5 120.5 . . ?
C5 C6 C1 120.0(8) . . ?
C5 C6 P2 121.8(6) . . ?
C1 C6 P2 117.6(6) . . ?
C12 C7 C8 120.2(8) . . ?
C12 C7 P1 121.0(6) . . ?
C8 C7 P1 118.8(6) . . ?
C9 C8 C7 119.6(8) . . ?
C9 C8 H8 120.2 . . ?
C7 C8 H8 120.2 . . ?
C10 C9 C8 120.0(9) . . ?
C10 C9 H9 120.0 . . ?
C8 C9 H9 120.0 . . ?
C11 C10 C9 120.6(8) . . ?
C11 C10 H10 119.7 . . ?
C9 C10 H10 119.7 . . ?
C10 C11 C12 120.3(8) . . ?
C10 C11 H11 119.8 . . ?
C12 C11 H11 119.8 . . ?
C7 C12 C11 119.3(8) . . ?
C7 C12 H12 120.3 . . ?
C11 C12 H12 120.3 . . ?
C18 C13 C14 119.6(8) . . ?
C18 C13 P1 121.2(6) . . ?
C14 C13 P1 119.2(7) . . ?
C15 C14 C13 118.4(8) . . ?
C15 C14 H14 120.8 . . ?
C13 C14 H14 120.8 . . ?
C16 C15 C14 121.5(8) . . ?
C16 C15 H15 119.3 . . ?
C14 C15 H15 119.3 . . ?
C15 C16 C17 119.6(8) . . ?
C15 C16 H16 120.2 . . ?
C17 C16 H16 120.2 . . ?
C16 C17 C18 120.2(8) . . ?
C16 C17 H17 119.9 . . ?
C18 C17 H17 119.9 . . ?
C13 C18 C17 120.7(8) . . ?
C13 C18 H18 119.7 . . ?
C17 C18 H18 119.7 . . ?
C24 C19 C20 118.9(8) . . ?
C24 C19 P2 119.4(6) . . ?
C20 C19 P2 121.6(6) . . ?
C21 C20 C19 119.9(8) . . ?
C21 C20 H20 120.1 . . ?
C19 C20 H20 120.1 . . ?
C22 C21 C20 120.3(8) . . ?
C22 C21 H21 119.9 . . ?
C20 C21 H21 119.9 . . ?
C21 C22 C23 120.9(8) . . ?
C21 C22 H22 119.6 . . ?
C23 C22 H22 119.6 . . ?
C24 C23 C22 118.6(8) . . ?
C24 C23 H23 120.7 . . ?
C22 C23 H23 120.7 . . ?
C23 C24 C19 121.4(8) . . ?
C23 C24 H24 119.3 . . ?
C19 C24 H24 119.3 . . ?
C26 C25 C30 119.6(8) . . ?
C26 C25 P2 120.9(6) . . ?
C30 C25 P2 119.2(6) . . ?
C27 C26 C25 120.3(8) . . ?
C27 C26 H26 119.8 . . ?
C25 C26 H26 119.8 . . ?
C28 C27 C26 119.2(8) . . ?
C28 C27 H27 120.4 . . ?
C26 C27 H27 120.4 . . ?
C29 C28 C27 120.5(8) . . ?
C29 C28 H28 119.7 . . ?
C27 C28 H28 119.7 . . ?
C30 C29 C28 121.0(8) . . ?
C30 C29 H29 119.5 . . ?
C28 C29 H29 119.5 . . ?
C29 C30 C25 119.3(8) . . ?
C29 C30 H30 120.4 . . ?
C25 C30 H30 120.4 . . ?
C32 C31 C36 119.4(7) . . ?
C32 C31 P3 123.1(6) . . ?
C36 C31 P3 117.0(5) . . ?
C33 C32 C31 120.0(8) . . ?
C33 C32 H32 120.0 . . ?
C31 C32 H32 120.0 . . ?
C34 C33 C32 120.6(7) . . ?
C34 C33 H33 119.7 . . ?
C32 C33 H33 119.7 . . ?
C33 C34 C35 120.2(7) . . ?
C33 C34 H34 119.9 . . ?
C35 C34 H34 119.9 . . ?
C36 C35 C34 119.1(8) . . ?
C36 C35 H35 120.4 . . ?
C34 C35 H35 120.4 . . ?
C35 C36 C31 120.5(7) . . ?
C35 C36 P4 119.9(6) . . ?
C31 C36 P4 119.3(6) . . ?
C38 C37 C42 119.9(8) . . ?
C38 C37 P3 121.2(6) . . ?
C42 C37 P3 118.9(6) . . ?
C37 C38 C39 121.0(8) . . ?
C37 C38 H38 119.5 . . ?
C39 C38 H38 119.5 . . ?
C38 C39 C40 119.4(8) . . ?
C38 C39 H39 120.3 . . ?
C40 C39 H39 120.3 . . ?
C39 C40 C41 119.9(9) . . ?
C39 C40 H40 120.0 . . ?
C41 C40 H40 120.0 . . ?
C42 C41 C40 120.2(8) . . ?
C42 C41 H41 119.9 . . ?
C40 C41 H41 119.9 . . ?
C41 C42 C37 119.4(8) . . ?
C41 C42 H42 120.3 . . ?
C37 C42 H42 120.3 . . ?
C48 C43 C44 119.9(7) . . ?
C48 C43 P3 120.5(6) . . ?
C44 C43 P3 119.6(6) . . ?
C45 C44 C43 119.4(8) . . ?
C45 C44 H44 120.3 . . ?
C43 C44 H44 120.3 . . ?
C44 C45 C46 120.8(8) . . ?
C44 C45 H45 119.6 . . ?
C46 C45 H45 119.6 . . ?
C47 C46 C45 120.0(8) . . ?
C47 C46 H46 120.0 . . ?
C45 C46 H46 120.0 . . ?
C46 C47 C48 120.2(8) . . ?
C46 C47 H47 119.9 . . ?
C48 C47 H47 119.9 . . ?
C47 C48 C43 119.7(8) . . ?
C47 C48 H48 120.1 . . ?
C43 C48 H48 120.1 . . ?
C50 C49 C54 120.6(7) . . ?
C50 C49 P4 118.4(6) . . ?
C54 C49 P4 120.5(6) . . ?
C51 C50 C49 119.3(8) . . ?
C51 C50 H50 120.4 . . ?
C49 C50 H50 120.4 . . ?
C52 C51 C50 120.1(8) . . ?
C52 C51 H51 119.9 . . ?
C50 C51 H51 119.9 . . ?
C53 C52 C51 120.4(8) . . ?
C53 C52 H52 119.8 . . ?
C51 C52 H52 119.8 . . ?
C52 C53 C54 121.2(8) . . ?
C52 C53 H53 119.4 . . ?
C54 C53 H53 119.4 . . ?
C53 C54 C49 118.4(7) . . ?
C53 C54 H54 120.8 . . ?
C49 C54 H54 120.8 . . ?
C56 C55 C60 119.5(8) . . ?
C56 C55 P4 119.9(6) . . ?
C60 C55 P4 120.4(6) . . ?
C57 C56 C55 120.6(8) . . ?
C57 C56 H56 119.7 . . ?
C55 C56 H56 119.7 . . ?
C58 C57 C56 118.6(8) . . ?
C58 C57 H57 120.7 . . ?
C56 C57 H57 120.7 . . ?
C59 C58 C57 121.4(8) . . ?
C59 C58 H58 119.3 . . ?
C57 C58 H58 119.3 . . ?
C58 C59 C60 120.4(8) . . ?
C58 C59 H59 119.8 . . ?
C60 C59 H59 119.8 . . ?
C59 C60 C55 119.4(8) . . ?
C59 C60 H60 120.3 . . ?
C55 C60 H60 120.3 . . ?
Cl4 Au2 Cl5 178.25(10) . . ?
Cl4 Au2 Cl2 90.34(8) . . ?
Cl5 Au2 Cl2 90.44(9) . . ?
Cl4 Au2 Cl3 89.48(8) . . ?
Cl5 Au2 Cl3 89.73(8) . . ?
Cl2 Au2 Cl3 179.75(8) . . ?
Cl7 Au3 Cl9 90.12(10) . . ?
Cl7 Au3 Cl6 178.66(10) . . ?
Cl9 Au3 Cl6 89.31(10) . . ?
Cl7 Au3 Cl8 90.16(10) . . ?
Cl9 Au3 Cl8 178.92(9) . . ?
Cl6 Au3 Cl8 90.43(10) . . ?
Cl1D C1D Cl2D 111.6(6) . . ?
Cl1D C1D H1DA 109.3 . . ?
Cl2D C1D H1DA 109.3 . . ?
Cl1D C1D H1DB 109.3 . . ?
Cl2D C1D H1DB 109.3 . . ?
H1DA C1D H1DB 108.0 . . ?
C1E O1E C3E 117.5(11) . . ?
O1E C1E C2E 117.7(12) . . ?
O1E C1E H1EA 107.9 . . ?
C2E C1E H1EA 107.9 . . ?
O1E C1E H1EB 107.9 . . ?
C2E C1E H1EB 107.9 . . ?
H1EA C1E H1EB 107.2 . . ?
C1E C2E H2EA 109.5 . . ?
C1E C2E H2EB 109.5 . . ?
H2EA C2E H2EB 109.5 . . ?
C1E C2E H2EC 109.5 . . ?
H2EA C2E H2EC 109.5 . . ?
H2EB C2E H2EC 109.5 . . ?
O1E C3E C4E 110.2(11) . . ?
O1E C3E H3EA 109.6 . . ?
C4E C3E H3EA 109.6 . . ?
O1E C3E H3EB 109.6 . . ?
C4E C3E H3EB 109.6 . . ?
H3EA C3E H3EB 108.1 . . ?
C3E C4E H4EA 109.5 . . ?
C3E C4E H4EB 109.5 . . ?
H4EA C4E H4EB 109.5 . . ?
C3E C4E H4EC 109.5 . . ?
H4EA C4E H4EC 109.5 . . ?
H4EB C4E H4EC 109.5 . . ?
C1E' O1E' C3E' 118(4) . . ?
O1E' C1E' C2E' 115(4) . . ?
O1E' C1E' H1EC 108.5 . . ?
C2E' C1E' H1EC 108.5 . . ?
O1E' C1E' H1ED 108.5 . . ?
C2E' C1E' H1ED 108.5 . . ?
H1EC C1E' H1ED 107.5 . . ?
C1E' C2E' H2ED 109.5 . . ?
C1E' C2E' H2EE 109.5 . . ?
H2ED C2E' H2EE 109.5 . . ?
C1E' C2E' H2EF 109.5 . . ?
H2ED C2E' H2EF 109.5 . . ?
H2EE C2E' H2EF 109.5 . . ?
O1E' C3E' C4E' 115(4) . . ?
O1E' C3E' H3EC 108.4 . . ?
C4E' C3E' H3EC 108.4 . . ?
O1E' C3E' H3ED 108.4 . . ?
C4E' C3E' H3ED 108.4 . . ?
H3EC C3E' H3ED 107.5 . . ?
C3E' C4E' H4ED 109.5 . . ?
C3E' C4E' H4EE 109.5 . . ?
H4ED C4E' H4EE 109.5 . . ?
C3E' C4E' H4EF 109.5 . . ?
H4ED C4E' H4EF 109.5 . . ?
H4EE C4E' H4EF 109.5 . . ?

loop_
_geom_bond_atom_site_label_1
_geom_bond_atom_site_label_2
_geom_bond_distance
_geom_bond_site_symmetry_2
_geom_bond_publ_flag
Au1 P1 2.372(2) . ?
Au1 P3 2.379(2) . ?
Au1 P4 2.407(2) . ?
Au1 P2 2.407(2) . ?
Au1 Cl1 2.7061(19) . ?
P1 C7 1.792(8) . ?
P1 C13 1.805(8) . ?
P1 C1 1.815(8) . ?
P2 C6 1.788(8) . ?
P2 C25 1.788(8) . ?
P2 C19 1.806(8) . ?
P3 C43 1.787(8) . ?
P3 C37 1.802(8) . ?
P3 C31 1.815(8) . ?
P4 C49 1.800(8) . ?
P4 C55 1.801(8) . ?
P4 C36 1.809(8) . ?
C1 C6 1.398(11) . ?
C1 C2 1.415(11) . ?
C2 C3 1.381(11) . ?
C2 H2 0.9500 . ?
C3 C4 1.371(12) . ?
C3 H3 0.9500 . ?
C4 C5 1.395(11) . ?
C4 H4 0.9500 . ?
C5 C6 1.396(11) . ?
C5 H5 0.9500 . ?
C7 C12 1.393(11) . ?
C7 C8 1.393(11) . ?
C8 C9 1.389(12) . ?
C8 H8 0.9500 . ?
C9 C10 1.383(12) . ?
C9 H9 0.9500 . ?
C10 C11 1.373(13) . ?
C10 H10 0.9500 . ?
C11 C12 1.394(11) . ?
C11 H11 0.9500 . ?
C12 H12 0.9500 . ?
C13 C18 1.381(11) . ?
C13 C14 1.406(11) . ?
C14 C15 1.393(12) . ?
C14 H14 0.9500 . ?
C15 C16 1.373(13) . ?
C15 H15 0.9500 . ?
C16 C17 1.378(12) . ?
C16 H16 0.9500 . ?
C17 C18 1.383(11) . ?
C17 H17 0.9500 . ?
C18 H18 0.9500 . ?
C19 C24 1.388(11) . ?
C19 C20 1.398(11) . ?
C20 C21 1.377(12) . ?
C20 H20 0.9500 . ?
C21 C22 1.375(12) . ?
C21 H21 0.9500 . ?
C22 C23 1.391(12) . ?
C22 H22 0.9500 . ?
C23 C24 1.377(11) . ?
C23 H23 0.9500 . ?
C24 H24 0.9500 . ?
C25 C26 1.400(11) . ?
C25 C30 1.403(11) . ?
C26 C27 1.388(11) . ?
C26 H26 0.9500 . ?
C27 C28 1.388(12) . ?
C27 H27 0.9500 . ?
C28 C29 1.381(12) . ?
C28 H28 0.9500 . ?
C29 C30 1.375(11) . ?
C29 H29 0.9500 . ?
C30 H30 0.9500 . ?
C31 C32 1.388(10) . ?
C31 C36 1.400(11) . ?
C32 C33 1.384(11) . ?
C32 H32 0.9500 . ?
C33 C34 1.378(11) . ?
C33 H33 0.9500 . ?
C34 C35 1.396(11) . ?
C34 H34 0.9500 . ?
C35 C36 1.39(1) . ?
C35 H35 0.9500 . ?
C37 C38 1.374(11) . ?
C37 C42 1.398(11) . ?
C38 C39 1.384(11) . ?
C38 H38 0.9500 . ?
C39 C40 1.387(12) . ?
C39 H39 0.9500 . ?
C40 C41 1.396(13) . ?
C40 H40 0.9500 . ?
C41 C42 1.385(12) . ?
C41 H41 0.9500 . ?
C42 H42 0.9500 . ?
C43 C48 1.399(11) . ?
C43 C44 1.400(11) . ?
C44 C45 1.378(11) . ?
C44 H44 0.9500 . ?
C45 C46 1.397(12) . ?
C45 H45 0.9500 . ?
C46 C47 1.375(12) . ?
C46 H46 0.9500 . ?
C47 C48 1.396(11) . ?
C47 H47 0.9500 . ?
C48 H48 0.9500 . ?
C49 C50 1.40(1) . ?
C49 C54 1.411(10) . ?
C50 C51 1.391(11) . ?
C50 H50 0.9500 . ?
C51 C52 1.389(11) . ?
C51 H51 0.9500 . ?
C52 C53 1.378(12) . ?
C52 H52 0.9500 . ?
C53 C54 1.387(11) . ?
C53 H53 0.9500 . ?
C54 H54 0.9500 . ?
C55 C56 1.393(11) . ?
C55 C60 1.395(11) . ?
C56 C57 1.388(11) . ?
C56 H56 0.9500 . ?
C57 C58 1.381(12) . ?
C57 H57 0.9500 . ?
C58 C59 1.366(12) . ?
C58 H58 0.9500 . ?
C59 C60 1.382(11) . ?
C59 H59 0.9500 . ?
C60 H60 0.9500 . ?
Au2 Cl4 2.270(2) . ?
Au2 Cl5 2.277(2) . ?
Au2 Cl2 2.278(2) . ?
Au2 Cl3 2.281(2) . ?
Au3 Cl7 2.273(2) . ?
Au3 Cl9 2.279(2) . ?
Au3 Cl6 2.281(2) . ?
Au3 Cl8 2.282(2) . ?
C1D Cl1D 1.759(11) . ?
C1D Cl2D 1.773(12) . ?
C1D H1DA 0.9900 . ?
C1D H1DB 0.9900 . ?
O1E C1E 1.348(15) . ?
O1E C3E 1.421(15) . ?
C1E C2E 1.629(19) . ?
C1E H1EA 0.9900 . ?
C1E H1EB 0.9900 . ?
C2E H2EA 0.9800 . ?
C2E H2EB 0.9800 . ?
C2E H2EC 0.9800 . ?
C3E C4E 1.596(17) . ?
C3E H3EA 0.9900 . ?
C3E H3EB 0.9900 . ?
C4E H4EA 0.9800 . ?
C4E H4EB 0.9800 . ?
C4E H4EC 0.9800 . ?
O1E' C1E' 1.36(3) . ?
O1E' C3E' 1.41(3) . ?
C1E' C2E' 1.63(3) . ?
C1E' H1EC 0.9900 . ?
C1E' H1ED 0.9900 . ?
C2E' H2ED 0.9800 . ?
C2E' H2EE 0.9800 . ?
C2E' H2EF 0.9800 . ?
C3E' C4E' 1.59(3) . ?
C3E' H3EC 0.9900 . ?
C3E' H3ED 0.9900 . ?
C4E' H4ED 0.9800 . ?
C4E' H4EE 0.9800 . ?
C4E' H4EF 0.9800 . ?

loop_
_geom_torsion_atom_site_label_1
_geom_torsion_atom_site_label_2
_geom_torsion_atom_site_label_3
_geom_torsion_atom_site_label_4
_geom_torsion
_geom_torsion_site_symmetry_1
_geom_torsion_site_symmetry_2
_geom_torsion_site_symmetry_3
_geom_torsion_site_symmetry_4
_geom_torsion_publ_flag
C7 P1 C1 C6 143.1(6) . . . . ?
C13 P1 C1 C6 -100.9(7) . . . . ?
Au1 P1 C1 C6 18.4(7) . . . . ?
C7 P1 C1 C2 -39.1(8) . . . . ?
C13 P1 C1 C2 76.9(7) . . . . ?
Au1 P1 C1 C2 -163.7(6) . . . . ?
C6 C1 C2 C3 -2.0(12) . . . . ?
P1 C1 C2 C3 -179.8(6) . . . . ?
C1 C2 C3 C4 -1.4(13) . . . . ?
C2 C3 C4 C5 3.1(14) . . . . ?
C3 C4 C5 C6 -1.4(13) . . . . ?
C4 C5 C6 C1 -2.0(12) . . . . ?
C4 C5 C6 P2 169.1(7) . . . . ?
C2 C1 C6 C5 3.6(12) . . . . ?
P1 C1 C6 C5 -178.5(6) . . . . ?
C2 C1 C6 P2 -167.8(6) . . . . ?
P1 C1 C6 P2 10.1(9) . . . . ?
C25 P2 C6 C5 27.7(8) . . . . ?
C19 P2 C6 C5 -87.1(8) . . . . ?
Au1 P2 C6 C5 155.9(7) . . . . ?
C25 P2 C6 C1 -161.0(6) . . . . ?
C19 P2 C6 C1 84.2(7) . . . . ?
Au1 P2 C6 C1 -32.8(7) . . . . ?
C13 P1 C7 C12 24.6(7) . . . . ?
C1 P1 C7 C12 140.5(6) . . . . ?
Au1 P1 C7 C12 -103.3(6) . . . . ?
C13 P1 C7 C8 -153.9(6) . . . . ?
C1 P1 C7 C8 -37.9(7) . . . . ?
Au1 P1 C7 C8 78.2(6) . . . . ?
C12 C7 C8 C9 -2.3(12) . . . . ?
P1 C7 C8 C9 176.2(6) . . . . ?
C7 C8 C9 C10 1.4(13) . . . . ?
C8 C9 C10 C11 0.4(13) . . . . ?
C9 C10 C11 C12 -1.4(13) . . . . ?
C8 C7 C12 C11 1.4(11) . . . . ?
P1 C7 C12 C11 -177.1(6) . . . . ?
C10 C11 C12 C7 0.5(12) . . . . ?
C7 P1 C13 C18 -133.9(7) . . . . ?
C1 P1 C13 C18 113.1(7) . . . . ?
Au1 P1 C13 C18 -2.4(8) . . . . ?
C7 P1 C13 C14 49.0(7) . . . . ?
C1 P1 C13 C14 -64.0(7) . . . . ?
Au1 P1 C13 C14 -179.5(6) . . . . ?
C18 C13 C14 C15 1.5(12) . . . . ?
P1 C13 C14 C15 178.6(7) . . . . ?
C13 C14 C15 C16 -0.6(14) . . . . ?
C14 C15 C16 C17 -0.4(14) . . . . ?
C15 C16 C17 C18 0.4(13) . . . . ?
C14 C13 C18 C17 -1.5(12) . . . . ?
P1 C13 C18 C17 -178.6(6) . . . . ?
C16 C17 C18 C13 0.5(13) . . . . ?
C6 P2 C19 C24 173.3(6) . . . . ?
C25 P2 C19 C24 60.0(7) . . . . ?
Au1 P2 C19 C24 -75.0(7) . . . . ?
C6 P2 C19 C20 -10.2(8) . . . . ?
C25 P2 C19 C20 -123.5(7) . . . . ?
Au1 P2 C19 C20 101.5(6) . . . . ?
C24 C19 C20 C21 2.2(12) . . . . ?
P2 C19 C20 C21 -174.3(7) . . . . ?
C19 C20 C21 C22 0.0(13) . . . . ?
C20 C21 C22 C23 -2.8(14) . . . . ?
C21 C22 C23 C24 3.4(13) . . . . ?
C22 C23 C24 C19 -1.2(13) . . . . ?
C20 C19 C24 C23 -1.5(12) . . . . ?
P2 C19 C24 C23 175.0(6) . . . . ?
C6 P2 C25 C26 -108.6(7) . . . . ?
C19 P2 C25 C26 4.0(8) . . . . ?
Au1 P2 C25 C26 133.9(6) . . . . ?
C6 P2 C25 C30 65.1(7) . . . . ?
C19 P2 C25 C30 177.7(6) . . . . ?
Au1 P2 C25 C30 -52.4(7) . . . . ?
C30 C25 C26 C27 0.0(12) . . . . ?
P2 C25 C26 C27 173.6(7) . . . . ?
C25 C26 C27 C28 -0.3(13) . . . . ?
C26 C27 C28 C29 0.5(14) . . . . ?
C27 C28 C29 C30 -0.3(14) . . . . ?
C28 C29 C30 C25 -0.1(13) . . . . ?
C26 C25 C30 C29 0.2(12) . . . . ?
P2 C25 C30 C29 -173.5(6) . . . . ?
C43 P3 C31 C32 -31.5(8) . . . . ?
C37 P3 C31 C32 81.8(7) . . . . ?
Au1 P3 C31 C32 -160.9(6) . . . . ?
C43 P3 C31 C36 156.6(6) . . . . ?
C37 P3 C31 C36 -90.1(7) . . . . ?
Au1 P3 C31 C36 27.2(7) . . . . ?
C36 C31 C32 C33 1.9(12) . . . . ?
P3 C31 C32 C33 -169.8(6) . . . . ?
C31 C32 C33 C34 -0.2(13) . . . . ?
C32 C33 C34 C35 -1.7(13) . . . . ?
C33 C34 C35 C36 1.8(12) . . . . ?
C34 C35 C36 C31 -0.1(12) . . . . ?
C34 C35 C36 P4 173.6(6) . . . . ?
C32 C31 C36 C35 -1.8(12) . . . . ?
P3 C31 C36 C35 170.4(6) . . . . ?
C32 C31 C36 P4 -175.6(6) . . . . ?
P3 C31 C36 P4 -3.3(9) . . . . ?
C49 P4 C36 C35 36.8(7) . . . . ?
C55 P4 C36 C35 -77.7(7) . . . . ?
Au1 P4 C36 C35 164.4(6) . . . . ?
C49 P4 C36 C31 -149.5(6) . . . . ?
C55 P4 C36 C31 96.1(7) . . . . ?
Au1 P4 C36 C31 -21.8(7) . . . . ?
C43 P3 C37 C38 -120.6(7) . . . . ?
C31 P3 C37 C38 126.9(7) . . . . ?
Au1 P3 C37 C38 13.3(7) . . . . ?
C43 P3 C37 C42 60.5(7) . . . . ?
C31 P3 C37 C42 -52.0(7) . . . . ?
Au1 P3 C37 C42 -165.6(6) . . . . ?
C42 C37 C38 C39 -0.9(13) . . . . ?
P3 C37 C38 C39 -179.8(6) . . . . ?
C37 C38 C39 C40 0.9(13) . . . . ?
C38 C39 C40 C41 0.7(14) . . . . ?
C39 C40 C41 C42 -2.4(15) . . . . ?
C40 C41 C42 C37 2.5(15) . . . . ?
C38 C37 C42 C41 -0.9(13) . . . . ?
P3 C37 C42 C41 178.1(7) . . . . ?
C37 P3 C43 C48 -152.6(7) . . . . ?
C31 P3 C43 C48 -40.8(7) . . . . ?
Au1 P3 C43 C48 79.1(7) . . . . ?
C37 P3 C43 C44 24.3(7) . . . . ?
C31 P3 C43 C44 136.0(6) . . . . ?
Au1 P3 C43 C44 -104.1(6) . . . . ?
C48 C43 C44 C45 1.1(12) . . . . ?
P3 C43 C44 C45 -175.7(6) . . . . ?
C43 C44 C45 C46 1.0(13) . . . . ?
C44 C45 C46 C47 -2.2(13) . . . . ?
C45 C46 C47 C48 1.3(13) . . . . ?
C46 C47 C48 C43 0.8(12) . . . . ?
C44 C43 C48 C47 -2.0(12) . . . . ?
P3 C43 C48 C47 174.8(6) . . . . ?
C55 P4 C49 C50 176.6(6) . . . . ?
C36 P4 C49 C50 64.2(7) . . . . ?
Au1 P4 C49 C50 -52.8(7) . . . . ?
C55 P4 C49 C54 4.6(7) . . . . ?
C36 P4 C49 C54 -107.7(6) . . . . ?
Au1 P4 C49 C54 135.2(5) . . . . ?
C54 C49 C50 C51 1.1(11) . . . . ?
P4 C49 C50 C51 -170.8(6) . . . . ?
C49 C50 C51 C52 -0.5(12) . . . . ?
C50 C51 C52 C53 -0.4(12) . . . . ?
C51 C52 C53 C54 0.8(13) . . . . ?
C52 C53 C54 C49 -0.3(12) . . . . ?
C50 C49 C54 C53 -0.7(11) . . . . ?
P4 C49 C54 C53 171.0(6) . . . . ?
C49 P4 C55 C56 58.9(7) . . . . ?
C36 P4 C55 C56 170.2(6) . . . . ?
Au1 P4 C55 C56 -76.5(7) . . . . ?
C49 P4 C55 C60 -125.4(7) . . . . ?
C36 P4 C55 C60 -14.0(7) . . . . ?
Au1 P4 C55 C60 99.2(6) . . . . ?
C60 C55 C56 C57 -1.9(12) . . . . ?
P4 C55 C56 C57 173.9(6) . . . . ?
C55 C56 C57 C58 -0.5(12) . . . . ?
C56 C57 C58 C59 2.5(12) . . . . ?
C57 C58 C59 C60 -1.9(13) . . . . ?
C58 C59 C60 C55 -0.6(12) . . . . ?
C56 C55 C60 C59 2.5(12) . . . . ?
P4 C55 C60 C59 -173.3(6) . . . . ?
C3E O1E C1E C2E -70.5(18) . . . . ?
C1E O1E C3E C4E 158.3(12) . . . . ?
C3E' O1E' C1E' C2E' -64(11) . . . . ?
C1E' O1E' C3E' C4E' -114(10) . . . . ?
